data_4316075
loop_
_publ_author_name
'Shuao Wang'
'Evgeny V. Alekseev'
'Jared T. Stritzinger'
'Wulf Depmeier'
'Thomas E. Albrecht-Schmitt'

_publ_section_title
;
 Crystal Chemistry of the Potassium and Rubidium Uranyl Borate Families
 Derived from Boric Acid Fluxes
;
_journal_name_full 'Inorganic Chemistry'
_journal_page_first 6690
_journal_page_last 6696
_journal_paper_doi 10.1021/ic100728s
_journal_volume 49
_journal_year 2010
_chemical_formula_moiety 'Rb2[(UO2)2 B13 O20 (OH)5]'
_chemical_formula_sum 'B13 O29 Rb2 U2'
_chemical_formula_weight 1251.53
_chemical_melting_point ?
_chemical_name_common 'Rubidium uranyl borate'
_chemical_name_systematic
; 
 ? 
;
_space_group_IT_number 14
_symmetry_cell_setting monoclinic
_symmetry_space_group_name_Hall '-P 2yn'
_symmetry_space_group_name_H-M 'P 1 21/n 1'
_atom_sites_solution_hydrogens none
_atom_sites_solution_primary direct
_atom_sites_solution_secondary difmap
_audit_creation_method SHELXL-97
_cell_angle_alpha 90.00
_cell_angle_beta 92.2595(5)
_cell_angle_gamma 90.00
_cell_formula_units_Z 4
_cell_length_a 6.4449(3)
_cell_length_b 11.0969(5)
_cell_length_c 33.9974(16)
_cell_measurement_reflns_used 5980
_cell_measurement_temperature 293(2)
_cell_measurement_theta_max 28.78
_cell_measurement_theta_min 1.20
_cell_volume 2429.55(19)
_computing_cell_refinement 'smart saint'
_computing_data_collection smart
_computing_data_reduction SAINT
_computing_molecular_graphics 'SHELXP-97 (Sheldrick, 1997)'
_computing_publication_material 'SHELXCIF-97 (Sheldrick, 2000)'
_computing_structure_refinement 'SHELXL-97 (Sheldrick, 1997)'
_computing_structure_solution 'SHELXS-97 (Sheldrick, 1990)'
_diffrn_ambient_temperature 293(2)
_diffrn_detector_area_resol_mean 0
_diffrn_measured_fraction_theta_full 0.947
_diffrn_measured_fraction_theta_max 0.947
_diffrn_measurement_device_type 'BRUKER apex II'
_diffrn_measurement_method '0.5 wide w/ exposures'
_diffrn_radiation_monochromator 'Quazar optics'
_diffrn_radiation_source 'Imus microfocused'
_diffrn_radiation_type MoK\a
_diffrn_radiation_wavelength 0.71073
_diffrn_reflns_av_R_equivalents 0.0628
_diffrn_reflns_av_sigmaI/netI 0.0534
_diffrn_reflns_limit_h_max 8
_diffrn_reflns_limit_h_min -8
_diffrn_reflns_limit_k_max 14
_diffrn_reflns_limit_k_min -14
_diffrn_reflns_limit_l_max 45
_diffrn_reflns_limit_l_min -45
_diffrn_reflns_number 28716
_diffrn_reflns_theta_full 28.78
_diffrn_reflns_theta_max 28.78
_diffrn_reflns_theta_min 1.20
_exptl_absorpt_coefficient_mu 17.424
_exptl_absorpt_correction_T_max 0.870
_exptl_absorpt_correction_T_min 0.231
_exptl_absorpt_correction_type numerical
_exptl_absorpt_process_details SHELTXPREP
_exptl_crystal_colour Yellow-green
_exptl_crystal_density_diffrn 3.422
_exptl_crystal_density_meas ?
_exptl_crystal_density_method 'not measured'
_exptl_crystal_description Tablet
_exptl_crystal_F_000 2220
_exptl_crystal_size_max 0.089
_exptl_crystal_size_mid 0.076
_exptl_crystal_size_min 0.008
_refine_diff_density_max 2.501
_refine_diff_density_min -2.126
_refine_diff_density_rms 0.333
_refine_ls_extinction_coef 0.00017(2)
_refine_ls_extinction_expression Fc^*^=kFc[1+0.001xFc^2^\l^3^/sin(2\q)]^-1/4^
_refine_ls_extinction_method SHELXL
_refine_ls_goodness_of_fit_ref 1.066
_refine_ls_hydrogen_treatment none
_refine_ls_matrix_type full
_refine_ls_number_parameters 371
_refine_ls_number_reflns 5980
_refine_ls_number_restraints 54
_refine_ls_restrained_S_all 1.062
_refine_ls_R_factor_all 0.0605
_refine_ls_R_factor_gt 0.0419
_refine_ls_shift/su_max 0.001
_refine_ls_shift/su_mean 0.000
_refine_ls_structure_factor_coef Fsqd
_refine_ls_weighting_details 'calc w=1/[\s^2^(Fo^2^)+(0.0173P)^2^+55.7433P] where P=(Fo^2^+2Fc^2^)/3'
_refine_ls_weighting_scheme calc
_refine_ls_wR_factor_gt 0.0847
_refine_ls_wR_factor_ref 0.0917
_reflns_number_gt 4663
_reflns_number_total 5980
_reflns_threshold_expression >2sigma(I)
_cod_data_source_file ic100728s_si_002_3.cif
_cod_data_source_block RbUBO1
_cod_depositor_comments
;
The following automatic conversions were performed:
'_symmetry_cell_setting' value 'Monoclinic' changed to 'monoclinic'
according to '/home/adriana/struct/CIF-dictionaries/cif_core.dic'
dictionary named 'cif_core.dic' version 2.4.1 from 2010-06-29.

Automatic conversion script
Id: cif_fix_enum 1555 2011-01-17 13:19:09Z saulius 

The following automatic conversions were performed:

'_chemical_melting_point' value 'n/a' was changed to '?' - the value
is undefined or not given.

Automatic conversion script
Id: cif_fix_values 1569 2011-02-09 13:29:24Z adriana 

The following automatic conversions were performed:

'_exptl_crystal_density_meas' value 'n/a' was changed to '?' - the
value is perceived as not measured.

Automatic conversion script
Id: cif_fix_values 3008 2015-01-20 13:52:24Z robertas 
;
_cod_database_code 4316075

loop_
_symmetry_equiv_pos_as_xyz
'x, y, z'
'-x+1/2, y+1/2, -z+1/2'
'-x, -y, -z'
'x-1/2, -y-1/2, z-1/2'

loop_
_atom_site_label
_atom_site_type_symbol
_atom_site_fract_x
_atom_site_fract_y
_atom_site_fract_z
_atom_site_U_iso_or_equiv
_atom_site_adp_type
_atom_site_occupancy
_atom_site_symmetry_multiplicity
_atom_site_calc_flag
_atom_site_refinement_flags
_atom_site_disorder_assembly
_atom_site_disorder_group
U1 U 0.66447(4) 0.19323(3) 0.124867(9) 0.00556(9) Uani 1 1 d . . .
U2 U 0.83779(4) 0.30983(3) -0.133623(9) 0.00504(9) Uani 1 1 d . . .
Rb1 Rb 0.87014(14) 0.18820(9) -0.00545(3) 0.01586(19) Uani 1 1 d . . .
Rb2A Rb 0.3071(5) 0.1744(2) 0.22479(10) 0.0211(6) Uani 0.57 1 d P . .
Rb2B Rb 0.3465(9) 0.2249(6) 0.22770(18) 0.0332(15) Uani 0.30 1 d P . .
Rb3A Rb 1.526(4) 0.526(2) -0.2744(8) 0.024(5) Uiso 0.04 1 d P . .
Rb3B Rb 0.484(5) 0.386(3) 0.2614(10) 0.022(7) Uiso 0.03 1 d P . .
Rb3C Rb 0.020(5) 0.084(3) 0.2559(10) 0.023(7) Uiso 0.03 1 d P . .
Rb3D Rb 0.393(5) 0.465(3) 0.2338(10) 0.022(7) Uiso 0.03 1 d P . .
B1 B 1.3315(15) 0.4765(9) -0.1340(3) 0.0072(19) Uiso 1 1 d . . .
B2 B 1.1652(14) 0.0256(9) 0.1266(3) 0.0053(18) Uiso 1 1 d . . .
B3 B 0.5851(18) -0.1618(10) 0.2102(3) 0.016(2) Uiso 1 1 d . . .
B4 B 1.2170(16) 0.3521(10) 0.0486(3) 0.012(2) Uiso 1 1 d . . .
B5 B 1.3134(16) 0.0912(10) -0.0460(3) 0.011(2) Uiso 1 1 d . . .
B6 B 0.744(3) 0.5264(18) 0.0111(6) 0.051(4) Uiso 1 1 d . . .
B7 B 1.078(2) 0.5894(12) -0.2200(4) 0.026(3) Uiso 1 1 d . . .
B8 B 0.6447(15) 0.5966(9) -0.1149(3) 0.0083(19) Uiso 1 1 d . . .
B9 B 0.8519(15) -0.1034(9) 0.1144(3) 0.0063(18) Uiso 1 1 d . . .
B10 B 0.1144(15) 0.2437(9) 0.1057(3) 0.0058(18) Uiso 1 1 d . . .
B11 B 1.3674(15) 0.2592(9) -0.1464(3) 0.0071(19) Uiso 1 1 d . . .
B12 B 0.9810(15) 0.5740(9) -0.1477(3) 0.0074(18) Uiso 1 1 d . . .
B13 B 0.4876(15) 0.0566(9) -0.1498(3) 0.0060(18) Uiso 1 1 d . . .
O1 O 0.6803(9) 0.2040(5) 0.17669(18) 0.0091(12) Uani 1 1 d . . .
O2 O 0.5386(9) 0.1755(5) -0.13300(17) 0.0060(12) Uani 1 1 d . . .
O3 O 0.9571(9) 0.3260(5) 0.12131(16) 0.0060(12) Uani 1 1 d U . .
O4 O 0.8341(9) 0.3148(6) -0.08176(17) 0.0090(12) Uani 1 1 d . . .
O5 O 0.8333(9) 0.3007(6) -0.18549(17) 0.0096(12) Uani 1 1 d . . .
O6 O 0.6416(9) 0.1821(6) 0.07283(18) 0.0103(13) Uani 1 1 d . . .
O7 O 0.9272(9) 0.0853(5) -0.12834(17) 0.0059(12) Uani 1 1 d U . .
O8 O 1.1517(9) 0.0881(6) -0.07187(18) 0.0101(13) Uani 1 1 d . . .
O9 O 0.7808(9) 0.5226(5) -0.13698(16) 0.0043(11) Uani 1 1 d U . .
O10 O 0.5773(9) 0.4137(5) 0.12623(17) 0.0068(12) Uani 1 1 d U . .
O11 O 0.7127(9) -0.0196(5) 0.13373(16) 0.0046(11) Uani 1 1 d U . .
O12 O 0.4540(9) 0.3759(5) -0.13460(17) 0.0072(12) Uani 1 1 d U . .
O13 O 1.1233(9) 0.4686(5) -0.14192(17) 0.0054(12) Uani 1 1 d U . .
O14 O 1.1803(9) 0.2285(5) -0.12643(17) 0.0057(12) Uani 1 1 d U . .
O15 O 0.5115(10) -0.0578(6) 0.1920(2) 0.0165(14) Uani 1 1 d . . .
O16 O 0.3176(9) 0.2747(5) 0.12345(17) 0.0058(12) Uiso 1 1 d . . .
O17 O 0.3708(10) 0.0401(6) 0.13402(18) 0.0122(13) Uani 1 1 d U . .
O18 O 1.0432(9) 0.1239(5) 0.11711(19) 0.0090(13) Uani 1 1 d . . .
O19 O 1.2686(11) 0.0603(6) -0.0078(2) 0.0190(15) Uani 1 1 d . . .
O20 O 1.1168(9) 0.2538(6) 0.06299(18) 0.0089(13) Uani 1 1 d . . .
O21 O 1.1954(12) 0.3719(7) 0.0090(2) 0.0265(18) Uani 1 1 d . . .
O22 O 0.6652(17) 0.4216(9) -0.0092(3) 0.050(3) Uani 1 1 d . . .
O23 O 0.6679(9) 0.5726(6) -0.07256(18) 0.0095(12) Uani 1 1 d . . .
O24 O 0.9699(10) 0.6149(6) -0.18808(19) 0.0126(13) Uani 1 1 d . . .
O25 O 0.5663(11) -0.1756(7) 0.25007(19) 0.0207(16) Uani 1 1 d . . .
O26 O 1.5118(10) 0.1201(7) -0.0536(2) 0.0205(16) Uani 1 1 d . . .
O27 O 0.6595(9) -0.2552(6) 0.18947(18) 0.0102(13) Uani 1 1 d . . .
O28 O 1.191(2) 0.4866(12) -0.2266(3) 0.087(5) Uani 1 1 d . . .
O29 O 0.775(2) 0.5145(12) 0.0501(3) 0.077(4) Uani 1 1 d . . .

loop_
_atom_site_aniso_label
_atom_site_aniso_U_11
_atom_site_aniso_U_22
_atom_site_aniso_U_33
_atom_site_aniso_U_23
_atom_site_aniso_U_13
_atom_site_aniso_U_12
U1 0.00318(15) 0.00258(15) 0.01093(16) -0.00008(12) 0.00051(11) -0.00007(12)
U2 0.00328(15) 0.00255(15) 0.00928(16) -0.00001(12) 0.00000(10) -0.00019(12)
Rb1 0.0156(4) 0.0193(5) 0.0125(4) 0.0013(4) -0.0021(3) -0.0072(4)
Rb2A 0.0211(13) 0.0235(14) 0.0195(11) 0.0047(11) 0.0096(9) 0.0050(10)
Rb2B 0.019(3) 0.066(4) 0.016(2) 0.025(3) 0.0167(19) 0.023(3)
O1 0.009(3) 0.004(3) 0.014(3) 0.000(2) -0.001(2) 0.002(2)
O2 0.003(3) 0.004(3) 0.011(3) -0.001(2) 0.000(2) 0.002(2)
O3 0.0059(14) 0.0056(14) 0.0067(14) 0.0001(9) 0.0003(9) 0.0004(9)
O4 0.010(3) 0.004(3) 0.013(3) -0.002(2) -0.003(2) 0.002(3)
O5 0.007(3) 0.010(3) 0.013(3) 0.000(3) 0.000(2) -0.002(3)
O6 0.007(3) 0.008(3) 0.016(3) 0.000(3) -0.003(2) 0.000(3)
O7 0.0048(14) 0.0062(14) 0.0068(14) 0.0005(9) 0.0000(9) 0.0000(9)
O8 0.011(3) 0.007(3) 0.012(3) 0.003(2) -0.001(2) 0.001(3)
O9 0.0049(14) 0.0036(14) 0.0045(14) -0.0003(9) 0.0006(9) 0.0011(9)
O10 0.0053(14) 0.0074(14) 0.0077(14) 0.0003(9) 0.0003(9) -0.0010(9)
O11 0.0046(14) 0.0040(14) 0.0053(14) 0.0000(9) 0.0003(9) 0.0012(9)
O12 0.0069(14) 0.0067(15) 0.0081(14) -0.0005(9) 0.0000(9) -0.0005(9)
O13 0.0050(14) 0.0051(14) 0.0062(14) -0.0005(9) 0.0004(9) 0.0002(9)
O14 0.0056(14) 0.0052(14) 0.0063(14) 0.0001(9) 0.0001(9) -0.0001(9)
O15 0.015(3) 0.015(4) 0.019(4) -0.005(3) 0.003(3) -0.003(3)
O17 0.0117(15) 0.0114(16) 0.0135(16) 0.0000(10) 0.0009(10) 0.0004(10)
O18 0.002(3) 0.004(3) 0.021(3) 0.002(2) -0.002(2) 0.001(2)
O19 0.021(4) 0.019(4) 0.016(4) 0.005(3) -0.002(3) 0.001(3)
O20 0.006(3) 0.011(3) 0.010(3) -0.005(2) 0.003(2) -0.004(2)
O21 0.032(4) 0.036(5) 0.012(4) 0.002(3) 0.001(3) -0.027(4)
O22 0.072(7) 0.032(5) 0.047(6) -0.006(5) 0.006(5) -0.019(5)
O23 0.009(3) 0.007(3) 0.013(3) 0.001(3) 0.001(2) -0.004(3)
O24 0.009(3) 0.015(3) 0.013(3) 0.005(3) 0.000(2) 0.003(3)
O25 0.022(4) 0.031(4) 0.009(3) -0.002(3) 0.002(3) -0.007(3)
O26 0.012(3) 0.028(4) 0.022(4) 0.009(3) -0.001(3) -0.002(3)
O27 0.008(3) 0.013(3) 0.010(3) 0.002(3) -0.002(2) 0.002(3)
O28 0.105(10) 0.110(10) 0.050(7) 0.058(7) 0.054(7) 0.088(9)
O29 0.119(11) 0.085(9) 0.027(6) 0.006(6) 0.001(6) -0.041(8)

loop_
_atom_type_symbol
_atom_type_description
_atom_type_scat_dispersion_real
_atom_type_scat_dispersion_imag
_atom_type_scat_source
B B 0.0013 0.0007 'International Tables Vol C Tables 4.2.6.8 and 6.1.1.4'
O O 0.0106 0.0060 'International Tables Vol C Tables 4.2.6.8 and 6.1.1.4'
Rb Rb -0.9393 2.9676 'International Tables Vol C Tables 4.2.6.8 and 6.1.1.4'
U U -9.6767 9.6646 'International Tables Vol C Tables 4.2.6.8 and 6.1.1.4'

loop_
_geom_angle_atom_site_label_1
_geom_angle_atom_site_label_2
_geom_angle_atom_site_label_3
_geom_angle
_geom_angle_site_symmetry_1
_geom_angle_site_symmetry_3
_geom_angle_publ_flag
O1 U1 O6 178.6(3) . . ?
O1 U1 O11 86.5(2) . . ?
O6 U1 O11 93.6(2) . . ?
O1 U1 O3 89.7(2) . . ?
O6 U1 O3 91.5(2) . . ?
O11 U1 O3 120.81(19) . . ?
O1 U1 O16 90.7(2) . . ?
O6 U1 O16 88.0(2) . . ?
O11 U1 O16 119.2(2) . . ?
O3 U1 O16 119.9(2) . . ?
O1 U1 O10 85.4(2) . . ?
O6 U1 O10 94.4(2) . . ?
O11 U1 O10 169.94(19) . . ?
O3 U1 O10 65.15(19) . . ?
O16 U1 O10 55.03(19) . . ?
O1 U1 O17 86.4(2) . . ?
O6 U1 O17 92.4(2) . . ?
O11 U1 O17 55.02(19) . . ?
O3 U1 O17 174.4(2) . . ?
O16 U1 O17 64.1(2) . . ?
O10 U1 O17 118.38(19) . . ?
O1 U1 O18 96.0(2) . . ?
O6 U1 O18 85.4(2) . . ?
O11 U1 O18 66.51(19) . . ?
O3 U1 O18 55.24(19) . . ?
O16 U1 O18 171.6(2) . . ?
O10 U1 O18 120.34(19) . . ?
O17 U1 O18 121.24(19) . . ?
O1 U1 B10 100.5(3) . 1_655 ?
O6 U1 B10 80.9(3) . 1_655 ?
O11 U1 B10 95.1(2) . 1_655 ?
O3 U1 B10 28.4(2) . 1_655 ?
O16 U1 B10 144.7(2) . 1_655 ?
O10 U1 B10 92.3(2) . 1_655 ?
O17 U1 B10 149.1(2) . 1_655 ?
O18 U1 B10 28.6(2) . 1_655 ?
O1 U1 B13 78.0(3) . 3_655 ?
O6 U1 B13 101.4(3) . 3_655 ?
O11 U1 B13 28.1(2) . 3_655 ?
O3 U1 B13 145.9(2) . 3_655 ?
O16 U1 B13 92.2(2) . 3_655 ?
O10 U1 B13 143.2(2) . 3_655 ?
O17 U1 B13 29.0(2) . 3_655 ?
O18 U1 B13 94.2(2) . 3_655 ?
B10 U1 B13 122.8(3) 1_655 3_655 ?
O1 U1 B8 94.0(3) . 3_665 ?
O6 U1 B8 85.1(3) . 3_665 ?
O11 U1 B8 147.1(2) . 3_665 ?
O3 U1 B8 92.1(2) . 3_665 ?
O16 U1 B8 28.1(2) . 3_665 ?
O10 U1 B8 28.3(2) . 3_665 ?
O17 U1 B8 92.2(2) . 3_665 ?
O18 U1 B8 145.6(2) . 3_665 ?
B10 U1 B8 117.0(3) 1_655 3_665 ?
B13 U1 B8 120.2(3) 3_655 3_665 ?
O1 U1 Rb2B 33.0(2) . . ?
O6 U1 Rb2B 145.5(2) . . ?
O11 U1 Rb2B 92.50(16) . . ?
O3 U1 Rb2B 114.02(17) . . ?
O16 U1 Rb2B 59.66(16) . . ?
O10 U1 Rb2B 77.47(16) . . ?
O17 U1 Rb2B 64.05(17) . . ?
O18 U1 Rb2B 127.84(16) . . ?
B10 U1 Rb2B 132.2(2) 1_655 . ?
B13 U1 Rb2B 70.7(2) 3_655 . ?
B8 U1 Rb2B 71.9(2) 3_665 . ?
O4 U2 O5 177.7(3) . . ?
O4 U2 O14 87.6(2) . . ?
O5 U2 O14 93.4(2) . . ?
O4 U2 O9 90.5(2) . . ?
O5 U2 O9 90.7(2) . . ?
O14 U2 O9 121.2(2) . . ?
O4 U2 O2 88.2(2) . . ?
O5 U2 O2 89.5(2) . . ?
O14 U2 O2 119.76(19) . . ?
O9 U2 O2 118.94(19) . . ?
O4 U2 O7 88.4(2) . . ?
O5 U2 O7 90.5(2) . . ?
O14 U2 O7 54.63(19) . . ?
O9 U2 O7 175.68(19) . . ?
O2 U2 O7 65.20(18) . . ?
O4 U2 O13 97.2(2) . . ?
O5 U2 O13 85.0(2) . . ?
O14 U2 O13 66.89(19) . . ?
O9 U2 O13 55.07(19) . . ?
O2 U2 O13 171.74(19) . . ?
O7 U2 O13 120.94(18) . . ?
O4 U2 O12 87.3(2) . . ?
O5 U2 O12 91.5(2) . . ?
O14 U2 O12 172.26(19) . . ?
O9 U2 O12 64.75(19) . . ?
O2 U2 O12 54.21(19) . . ?
O7 U2 O12 119.35(18) . . ?
O13 U2 O12 119.62(19) . . ?
O4 U2 B9 81.1(3) . 3_755 ?
O5 U2 B9 98.9(3) . 3_755 ?
O14 U2 B9 27.3(2) . 3_755 ?
O9 U2 B9 146.9(2) . 3_755 ?
O2 U2 B9 92.9(2) . 3_755 ?
O7 U2 B9 28.8(2) . 3_755 ?
O13 U2 B9 94.1(2) . 3_755 ?
O12 U2 B9 145.6(2) . 3_755 ?
O4 U2 B11 95.4(3) . 1_455 ?
O5 U2 B11 82.6(3) . 1_455 ?
O14 U2 B11 147.3(2) . 1_455 ?
O9 U2 B11 91.4(2) . 1_455 ?
O2 U2 B11 28.4(2) . 1_455 ?
O7 U2 B11 92.8(2) . 1_455 ?
O13 U2 B11 144.1(2) . 1_455 ?
O12 U2 B11 27.9(2) . 1_455 ?
B9 U2 B11 121.1(3) 3_755 1_455 ?
O4 U2 B12 98.0(3) . . ?
O5 U2 B12 83.9(3) . . ?
O14 U2 B12 95.3(2) . . ?
O9 U2 B12 27.1(2) . . ?
O2 U2 B12 144.7(2) . . ?
O7 U2 B12 149.2(2) . . ?
O13 U2 B12 28.5(2) . . ?
O12 U2 B12 91.2(2) . . ?
B9 U2 B12 122.4(3) 3_755 . ?
B11 U2 B12 116.3(3) 1_455 . ?
O4 U2 Rb3B 148.6(5) . 4_665 ?
O5 U2 Rb3B 30.7(5) . 4_665 ?
O14 U2 Rb3B 70.3(5) . 4_665 ?
O9 U2 Rb3B 119.7(5) . 4_665 ?
O2 U2 Rb3B 84.1(5) . 4_665 ?
O7 U2 Rb3B 60.8(5) . 4_665 ?
O13 U2 Rb3B 94.2(5) . 4_665 ?
O12 U2 Rb3B 111.9(5) . 4_665 ?
B9 U2 Rb3B 69.0(5) 3_755 4_665 ?
B11 U2 Rb3B 92.1(5) 1_455 4_665 ?
B12 U2 Rb3B 105.7(5) . 4_665 ?
O20 Rb1 O26 159.58(19) . 1_455 ?
O20 Rb1 O22 92.6(2) . . ?
O26 Rb1 O22 81.7(2) 1_455 . ?
O20 Rb1 O19 71.75(18) . . ?
O26 Rb1 O19 122.7(2) 1_455 . ?
O22 Rb1 O19 145.6(2) . . ?
O20 Rb1 O19 106.07(18) . 3_755 ?
O26 Rb1 O19 66.33(19) 1_455 3_755 ?
O22 Rb1 O19 134.6(2) . 3_755 ?
O19 Rb1 O19 79.8(2) . 3_755 ?
O20 Rb1 O21 47.20(18) . . ?
O26 Rb1 O21 145.5(2) 1_455 . ?
O22 Rb1 O21 73.2(3) . . ?
O19 Rb1 O21 73.9(2) . . ?
O19 Rb1 O21 147.3(2) 3_755 . ?
O20 Rb1 O4 128.02(17) . . ?
O26 Rb1 O4 65.90(18) 1_455 . ?
O22 Rb1 O4 61.2(2) . . ?
O19 Rb1 O4 104.15(18) . . ?
O19 Rb1 O4 124.56(18) 3_755 . ?
O21 Rb1 O4 81.26(18) . . ?
O20 Rb1 O6 64.77(16) . . ?
O26 Rb1 O6 94.86(18) 1_455 . ?
O22 Rb1 O6 80.0(2) . . ?
O19 Rb1 O6 117.35(17) . . ?
O19 Rb1 O6 71.92(18) 3_755 . ?
O21 Rb1 O6 103.37(18) . . ?
O4 Rb1 O6 138.00(17) . . ?
O20 Rb1 O8 110.80(16) . . ?
O26 Rb1 O8 88.39(18) 1_455 . ?
O22 Rb1 O8 123.7(2) . . ?
O19 Rb1 O8 44.13(17) . . ?
O19 Rb1 O8 88.07(18) 3_755 . ?
O21 Rb1 O8 86.41(19) . . ?
O4 Rb1 O8 64.26(16) . . ?
O6 Rb1 O8 156.26(16) . . ?
O20 Rb1 B4 23.6(2) . . ?
O26 Rb1 B4 162.1(2) 1_455 . ?
O22 Rb1 B4 80.4(3) . . ?
O19 Rb1 B4 73.4(2) . . ?
O19 Rb1 B4 128.4(2) 3_755 . ?
O21 Rb1 B4 23.8(2) . . ?
O4 Rb1 B4 104.5(2) . . ?
O6 Rb1 B4 82.6(2) . . ?
O8 Rb1 B4 101.1(2) . . ?
O20 Rb1 B5 87.8(2) . . ?
O26 Rb1 B5 110.8(2) 1_455 . ?
O22 Rb1 B5 130.7(3) . . ?
O19 Rb1 B5 23.9(2) . . ?
O19 Rb1 B5 91.8(2) 3_755 . ?
O21 Rb1 B5 71.5(2) . . ?
O4 Rb1 B5 80.4(2) . . ?
O6 Rb1 B5 141.2(2) . . ?
O8 Rb1 B5 23.2(2) . . ?
B4 Rb1 B5 80.9(3) . . ?
O20 Rb1 B5 90.4(2) . 3_755 ?
O26 Rb1 B5 77.8(2) 1_455 3_755 ?
O22 Rb1 B5 127.0(3) . 3_755 ?
O19 Rb1 B5 84.6(2) . 3_755 ?
O19 Rb1 B5 19.1(2) 3_755 3_755 ?
O21 Rb1 B5 136.4(2) . 3_755 ?
O4 Rb1 B5 141.6(2) . 3_755 ?
O6 Rb1 B5 54.2(2) . 3_755 ?
O8 Rb1 B5 104.01(19) . 3_755 ?
B4 Rb1 B5 113.8(2) . 3_755 ?
B5 Rb1 B5 102.2(2) . 3_755 ?
Rb2B Rb2A Rb3C 128.8(12) . . ?
Rb2B Rb2A Rb3A 162.0(10) . 4_466 ?
Rb3C Rb2A Rb3A 33.9(10) . 4_466 ?
Rb2B Rb2A Rb3B 16.5(10) . . ?
Rb3C Rb2A Rb3B 116.9(11) . . ?
Rb3A Rb2A Rb3B 150.4(9) 4_466 . ?
Rb2B Rb2A O1 69.8(8) . . ?
Rb3C Rb2A O1 161.1(9) . . ?
Rb3A Rb2A O1 128.0(6) 4_466 . ?
Rb3B Rb2A O1 80.4(7) . . ?
Rb2B Rb2A Rb3D 142.7(11) . 2_545 ?
Rb3C Rb2A Rb3D 28.6(11) . 2_545 ?
Rb3A Rb2A Rb3D 28.5(8) 4_466 2_545 ?
Rb3B Rb2A Rb3D 126.5(9) . 2_545 ?
O1 Rb2A Rb3D 134.9(7) . 2_545 ?
Rb2B Rb2A O5 75.8(8) . 4_566 ?
Rb3C Rb2A O5 67.0(8) . 4_566 ?
Rb3A Rb2A O5 94.0(5) 4_466 4_566 ?
Rb3B Rb2A O5 59.3(7) . 4_566 ?
O1 Rb2A O5 121.54(19) . 4_566 ?
Rb3D Rb2A O5 67.3(7) 2_545 4_566 ?
Rb2B Rb2A O25 77.7(8) . 2 ?
Rb3C Rb2A O25 58.3(9) . 2 ?
Rb3A Rb2A O25 85.1(6) 4_466 2 ?
Rb3B Rb2A O25 74.8(7) . 2 ?
O1 Rb2A O25 138.6(2) . 2 ?
Rb3D Rb2A O25 86.3(7) 2_545 2 ?
O5 Rb2A O25 71.76(18) 4_566 2 ?
Rb2B Rb2A O15 128.8(9) . . ?
Rb3C Rb2A O15 99.1(9) . . ?
Rb3A Rb2A O15 68.9(5) 4_466 . ?
Rb3B Rb2A O15 131.6(7) . . ?
O1 Rb2A O15 62.20(18) . . ?
Rb3D Rb2A O15 74.1(7) 2_545 . ?
O5 Rb2A O15 115.0(2) 4_566 . ?
O25 Rb2A O15 153.2(2) 2 . ?
Rb2B Rb2A O24 67.5(8) . 3_665 ?
Rb3C Rb2A O24 92.8(8) . 3_665 ?
Rb3A Rb2A O24 103.3(6) 4_466 3_665 ?
Rb3B Rb2A O24 77.0(7) . 3_665 ?
O1 Rb2A O24 99.03(18) . 3_665 ?
Rb3D Rb2A O24 120.4(7) 2_545 3_665 ?
O5 Rb2A O24 109.51(19) 4_566 3_665 ?
O25 Rb2A O24 43.52(17) 2 3_665 ?
O15 Rb2A O24 135.1(2) . 3_665 ?
Rb2B Rb2A Rb3D 14.9(10) . . ?
Rb3C Rb2A Rb3D 120.0(10) . . ?
Rb3A Rb2A Rb3D 149.7(8) 4_466 . ?
Rb3B Rb2A Rb3D 25.1(9) . . ?
O1 Rb2A Rb3D 78.9(6) . . ?
Rb3D Rb2A Rb3D 141.5(4) 2_545 . ?
O5 Rb2A Rb3D 79.4(6) 4_566 . ?
O25 Rb2A Rb3D 64.7(6) 2 . ?
O15 Rb2A Rb3D 140.6(6) . . ?
O24 Rb2A Rb3D 53.3(6) 3_665 . ?
Rb2B Rb2A O28 96.4(9) . 4_566 ?
Rb3C Rb2A O28 97.2(8) . 4_566 ?
Rb3A Rb2A O28 92.1(6) 4_466 4_566 ?
Rb3B Rb2A O28 87.2(7) . 4_566 ?
O1 Rb2A O28 74.8(2) . 4_566 ?
Rb3D Rb2A O28 71.8(7) 2_545 4_566 ?
O5 Rb2A O28 63.6(2) 4_566 4_566 ?
O25 Rb2A O28 135.0(2) 2 4_566 ?
O15 Rb2A O28 55.5(2) . 4_566 ?
O24 Rb2A O28 163.8(2) 3_665 4_566 ?
Rb3D Rb2A O28 110.6(6) . 4_566 ?
Rb2A Rb2B Rb3B 159.0(13) . . ?
Rb2A Rb2B Rb3D 161.7(12) . . ?
Rb3B Rb2B Rb3D 31.3(11) . . ?
Rb2A Rb2B Rb3C 41.3(10) . . ?
Rb3B Rb2B Rb3C 122.9(11) . . ?
Rb3D Rb2B Rb3C 127.2(10) . . ?
Rb2A Rb2B O1 98.3(8) . . ?
Rb3B Rb2B O1 94.7(9) . . ?
Rb3D Rb2B O1 92.6(8) . . ?
Rb3C Rb2B O1 139.5(8) . . ?
Rb2A Rb2B O5 92.5(8) . 4_566 ?
Rb3B Rb2B O5 66.6(9) . 4_566 ?
Rb3D Rb2B O5 91.4(8) . 4_566 ?
Rb3C Rb2B O5 63.8(7) . 4_566 ?
O1 Rb2B O5 130.9(3) . 4_566 ?
Rb2A Rb2B O24 101.4(9) . 3_665 ?
Rb3B Rb2B O24 90.3(9) . 3_665 ?
Rb3D Rb2B O24 61.1(8) . 3_665 ?
Rb3C Rb2B O24 88.7(7) . 3_665 ?
O1 Rb2B O24 107.2(2) . 3_665 ?
O5 Rb2B O24 117.4(3) 4_566 3_665 ?
Rb2A Rb2B O25 90.7(8) . 2 ?
Rb3B Rb2B O25 85.2(9) . 2 ?
Rb3D Rb2B O25 73.3(8) . 2 ?
Rb3C Rb2B O25 55.8(7) . 2 ?
O1 Rb2B O25 152.6(3) . 2 ?
O5 Rb2B O25 74.0(2) 4_566 2 ?
O24 Rb2B O25 45.5(2) 3_665 2 ?
Rb2A Rb2B Rb3A 158.6(10) . 3_765 ?
Rb3B Rb2B Rb3A 8.6(10) . 3_765 ?
Rb3D Rb2B Rb3A 26.0(9) . 3_765 ?
Rb3C Rb2B Rb3A 118.6(9) . 3_765 ?
O1 Rb2B Rb3A 100.6(5) . 3_765 ?
O5 Rb2B Rb3A 67.4(5) 4_566 3_765 ?
O24 Rb2B Rb3A 82.5(5) 3_665 3_765 ?
O25 Rb2B Rb3A 77.0(5) 2 3_765 ?
Rb2A Rb2B B7 102.2(9) . 3_665 ?
Rb3B Rb2B B7 82.0(9) . 3_665 ?
Rb3D Rb2B B7 59.7(8) . 3_665 ?
Rb3C Rb2B B7 75.8(8) . 3_665 ?
O1 Rb2B B7 128.9(3) . 3_665 ?
O5 Rb2B B7 94.5(3) 4_566 3_665 ?
O24 Rb2B B7 22.9(3) 3_665 3_665 ?
O25 Rb2B B7 23.9(3) 2 3_665 ?
Rb3A Rb2B B7 73.3(5) 3_765 3_665 ?
Rb2A Rb2B Rb3A 14.8(8) . 4_466 ?
Rb3B Rb2B Rb3A 149.1(10) . 4_466 ?
Rb3D Rb2B Rb3A 149.5(9) . 4_466 ?
Rb3C Rb2B Rb3A 27.1(8) . 4_466 ?
O1 Rb2B Rb3A 112.9(5) . 4_466 ?
O5 Rb2B Rb3A 84.4(5) 4_566 4_466 ?
O24 Rb2B Rb3A 94.2(5) 3_665 4_466 ?
O25 Rb2B Rb3A 76.5(5) 2 4_466 ?
Rb3A Rb2B Rb3A 145.7(2) 3_765 4_466 ?
B7 Rb2B Rb3A 90.5(5) 3_665 4_466 ?
Rb2A Rb2B O15 43.4(8) . . ?
Rb3B Rb2B O15 138.5(9) . . ?
Rb3D Rb2B O15 150.5(8) . . ?
Rb3C Rb2B O15 82.2(7) . . ?
O1 Rb2B O15 58.0(2) . . ?
O5 Rb2B O15 106.0(2) 4_566 . ?
O24 Rb2B O15 125.6(3) 3_665 . ?
O25 Rb2B O15 133.8(3) 2 . ?
Rb3A Rb2B O15 147.2(5) 3_765 . ?
B7 Rb2B O15 139.1(3) 3_665 . ?
Rb3A Rb2B O15 57.9(5) 4_466 . ?
Rb3B Rb3A Rb3D 65(3) 3_765 3_765 ?
Rb3B Rb3A Rb3C 115(3) 3_765 4_765 ?
Rb3D Rb3A Rb3C 57(2) 3_765 4_765 ?
Rb3B Rb3A O28 81(2) 3_765 . ?
Rb3D Rb3A O28 73.6(17) 3_765 . ?
Rb3C Rb3A O28 57.7(15) 4_765 . ?
Rb3B Rb3A Rb2A 139(3) 3_765 4_765 ?
Rb3D Rb3A Rb2A 81.9(18) 3_765 4_765 ?
Rb3C Rb3A Rb2A 56.4(15) 4_765 4_765 ?
O28 Rb3A Rb2A 112.9(9) . 4_765 ?
Rb3B Rb3A B3 65(2) 3_765 4_665 ?
Rb3D Rb3A B3 113.6(19) 3_765 4_665 ?
Rb3C Rb3A B3 114.6(17) 4_765 4_665 ?
O28 Rb3A B3 58.2(6) . 4_665 ?
Rb2A Rb3A B3 155.4(10) 4_765 4_665 ?
Rb3B Rb3A Rb2B 19(2) 3_765 3_765 ?
Rb3D Rb3A Rb2B 53.8(16) 3_765 3_765 ?
Rb3C Rb3A Rb2B 110.2(17) 4_765 3_765 ?
O28 Rb3A Rb2B 92.0(8) . 3_765 ?
Rb2A Rb3A Rb2B 120.8(9) 4_765 3_765 ?
B3 Rb3A Rb2B 83.5(7) 4_665 3_765 ?
Rb3B Rb3A O15 97(2) 3_765 4_765 ?
Rb3D Rb3A O15 90.5(18) 3_765 4_765 ?
Rb3C Rb3A O15 110.1(17) 4_765 4_765 ?
O28 Rb3A O15 163.5(10) . 4_765 ?
Rb2A Rb3A O15 59.1(5) 4_765 4_765 ?
B3 Rb3A O15 135.3(9) 4_665 4_765 ?
Rb2B Rb3A O15 81.8(6) 3_765 4_765 ?
Rb3B Rb3A O7 103(2) 3_765 2_754 ?
Rb3D Rb3A O7 150(2) 3_765 2_754 ?
Rb3C Rb3A O7 141.4(19) 4_765 2_754 ?
O28 Rb3A O7 134.3(9) . 2_754 ?
Rb2A Rb3A O7 93.5(7) 4_765 2_754 ?
B3 Rb3A O7 82.1(6) 4_665 2_754 ?
Rb2B Rb3A O7 106.1(8) 3_765 2_754 ?
O15 Rb3A O7 62.2(5) 4_765 2_754 ?
Rb3B Rb3A Rb2B 140(3) 3_765 4_765 ?
Rb3D Rb3A Rb2B 81.1(17) 3_765 4_765 ?
Rb3C Rb3A Rb2B 53.4(15) 4_765 4_765 ?
O28 Rb3A Rb2B 109.7(9) . 4_765 ?
Rb2A Rb3A Rb2B 3.18(18) 4_765 4_765 ?
B3 Rb3A Rb2B 153.6(9) 4_665 4_765 ?
Rb2B Rb3A Rb2B 122.0(8) 3_765 4_765 ?
O15 Rb3A Rb2B 62.2(5) 4_765 4_765 ?
O7 Rb3A Rb2B 95.7(7) 2_754 4_765 ?
Rb3B Rb3A O5 52(2) 3_765 2_754 ?
Rb3D Rb3A O5 102.7(18) 3_765 2_754 ?
Rb3C Rb3A O5 159.4(18) 4_765 2_754 ?
O28 Rb3A O5 125.9(9) . 2_754 ?
Rb2A Rb3A O5 120.1(8) 4_765 2_754 ?
B3 Rb3A O5 76.6(6) 4_665 2_754 ?
Rb2B Rb3A O5 52.0(4) 3_765 2_754 ?
O15 Rb3A O5 61.1(5) 4_765 2_754 ?
O7 Rb3A O5 54.0(4) 2_754 2_754 ?
Rb2B Rb3A O5 123.2(8) 4_765 2_754 ?
Rb3B Rb3A O15 88(2) 3_765 4_665 ?
Rb3D Rb3A O15 127.3(19) 3_765 4_665 ?
Rb3C Rb3A O15 104.0(17) 4_765 4_665 ?
O28 Rb3A O15 57.2(5) . 4_665 ?
Rb2A Rb3A O15 132.0(9) 4_765 4_665 ?
B3 Rb3A O15 23.4(3) 4_665 4_665 ?
Rb2B Rb3A O15 106.8(8) 3_765 4_665 ?
O15 Rb3A O15 139.2(8) 4_765 4_665 ?
O7 Rb3A O15 77.3(6) 2_754 4_665 ?
Rb2B Rb3A O15 130.4(8) 4_765 4_665 ?
O5 Rb3A O15 92.4(7) 2_754 4_665 ?
Rb3A Rb3B Rb3D 71(3) 3_765 . ?
Rb3A Rb3B Rb3C 39(2) 3_765 2 ?
Rb3D Rb3B Rb3C 38.7(19) . 2 ?
Rb3A Rb3B Rb2B 153(3) 3_765 . ?
Rb3D Rb3B Rb2B 91(2) . . ?
Rb3C Rb3B Rb2B 128.8(18) 2 . ?
Rb3A Rb3B O28 77(2) 3_765 3_765 ?
Rb3D Rb3B O28 73(2) . 3_765 ?
Rb3C Rb3B O28 53.8(11) 2 3_765 ?
Rb2B Rb3B O28 117.5(13) . 3_765 ?
Rb3A Rb3B Rb2A 153(3) 3_765 . ?
Rb3D Rb3B Rb2A 94(2) . . ?
Rb3C Rb3B Rb2A 132.7(16) 2 . ?
Rb2B Rb3B Rb2A 4.4(3) . . ?
O28 Rb3B Rb2A 121.1(12) 3_765 . ?
Rb3A Rb3B O5 111(3) 3_765 4_566 ?
Rb3D Rb3B O5 136(2) . 4_566 ?
Rb3C Rb3B O5 147.1(17) 2 4_566 ?
Rb2B Rb3B O5 68.0(9) . 4_566 ?
O28 Rb3B O5 151.5(13) 3_765 4_566 ?
Rb2A Rb3B O5 63.5(7) . 4_566 ?
Rb3A Rb3B B3 96(2) 3_765 2_655 ?
Rb3D Rb3B B3 134(2) . 2_655 ?
Rb3C Rb3B B3 105.0(15) 2 2_655 ?
Rb2B Rb3B B3 111.4(13) . 2_655 ?
O28 Rb3B B3 61.6(8) 3_765 2_655 ?
Rb2A Rb3B B3 110.3(11) . 2_655 ?
O5 Rb3B B3 90.1(10) 4_566 2_655 ?
Rb3A Rb3B O25 109(3) 3_765 2_655 ?
Rb3D Rb3B O25 116(2) . 2_655 ?
Rb3C Rb3B O25 100.7(15) 2 2_655 ?
Rb2B Rb3B O25 96.5(11) . 2_655 ?
O28 Rb3B O25 47.8(6) 3_765 2_655 ?
Rb2A Rb3B O25 97.2(10) . 2_655 ?
O5 Rb3B O25 105.2(11) 4_566 2_655 ?
B3 Rb3B O25 26.6(4) 2_655 2_655 ?
Rb3A Rb3B O27 107(3) 3_765 2_655 ?
Rb3D Rb3B O27 159(2) . 2_655 ?
Rb3C Rb3B O27 127.5(16) 2 2_655 ?
Rb2B Rb3B O27 97.7(11) . 2_655 ?
O28 Rb3B O27 86.3(9) 3_765 2_655 ?
Rb2A Rb3B O27 95.2(10) . 2_655 ?
O5 Rb3B O27 65.3(7) 4_566 2_655 ?
B3 Rb3B O27 25.0(4) 2_655 2_655 ?
O25 Rb3B O27 44.1(5) 2_655 2_655 ?
Rb3A Rb3B B7 100(2) 3_765 3_765 ?
Rb3D Rb3B B7 90(2) . 3_765 ?
Rb3C Rb3B B7 78.8(13) 2 3_765 ?
Rb2B Rb3B B7 100.2(11) . 3_765 ?
O28 Rb3B B7 25.3(4) 3_765 3_765 ?
Rb2A Rb3B B7 102.7(10) . 3_765 ?
O5 Rb3B B7 130.2(12) 4_566 3_765 ?
B3 Rb3B B7 47.7(6) 2_655 3_765 ?
O25 Rb3B B7 25.6(4) 2_655 3_765 ?
O27 Rb3B B7 69.2(7) 2_655 3_765 ?
Rb3A Rb3B O15 74(2) 3_765 2_655 ?
Rb3D Rb3B O15 122(2) . 2_655 ?
Rb3C Rb3B O15 87.0(13) 2 2_655 ?
Rb2B Rb3B O15 132.8(13) . 2_655 ?
O28 Rb3B O15 55.2(6) 3_765 2_655 ?
Rb2A Rb3B O15 131.7(11) . 2_655 ?
O5 Rb3B O15 99.5(9) 4_566 2_655 ?
B3 Rb3B O15 21.4(4) 2_655 2_655 ?
O25 Rb3B O15 40.9(5) 2_655 2_655 ?
O27 Rb3B O15 40.5(4) 2_655 2_655 ?
B7 Rb3B O15 52.2(6) 3_765 2_655 ?
Rb3D Rb3C Rb3A 57(2) 2_545 4_466 ?
Rb3D Rb3C Rb3B 36.4(18) 2_545 2_545 ?
Rb3A Rb3C Rb3B 25.3(14) 4_466 2_545 ?
Rb3D Rb3C O28 89(2) 2_545 4_466 ?
Rb3A Rb3C O28 87.4(18) 4_466 4_466 ?
Rb3B Rb3C O28 75.1(14) 2_545 4_466 ?
Rb3D Rb3C Rb2A 101(2) 2_545 . ?
Rb3A Rb3C Rb2A 89.7(18) 4_466 . ?
Rb3B Rb3C Rb2A 106.9(16) 2_545 . ?
O28 Rb3C Rb2A 166.3(17) 4_466 . ?
Rb3D Rb3C O25 166(2) 2_545 2 ?
Rb3A Rb3C O25 135(2) 4_466 2 ?
Rb3B Rb3C O25 157.6(18) 2_545 2 ?
O28 Rb3C O25 99.3(13) 4_466 2 ?
Rb2A Rb3C O25 73.5(10) . 2 ?
Rb3D Rb3C Rb2B 107(2) 2_545 . ?
Rb3A Rb3C Rb2B 99.5(18) 4_466 . ?
Rb3B Rb3C Rb2B 116.6(16) 2_545 . ?
O28 Rb3C Rb2B 163.9(16) 4_466 . ?
Rb2A Rb3C Rb2B 9.9(3) . . ?
O25 Rb3C Rb2B 65.5(8) 2 . ?
Rb3D Rb3C O27 125(2) 2_545 2 ?
Rb3A Rb3C O27 157(2) 4_466 2 ?
Rb3B Rb3C O27 140.5(17) 2_545 2 ?
O28 Rb3C O27 69.7(9) 4_466 2 ?
Rb2A Rb3C O27 111.6(13) . 2 ?
O25 Rb3C O27 49.6(6) 2 2 ?
Rb2B Rb3C O27 101.7(11) . 2 ?
Rb3D Rb3C O5 89(2) 2_545 4_566 ?
Rb3A Rb3C O5 135(2) 4_466 4_566 ?
Rb3B Rb3C O5 124.9(16) 2_545 4_566 ?
O28 Rb3C O5 123.5(13) 4_466 4_566 ?
Rb2A Rb3C O5 67.1(8) . 4_566 ?
O25 Rb3C O5 76.6(9) 2 4_566 ?
Rb2B Rb3C O5 60.5(7) . 4_566 ?
O27 Rb3C O5 65.7(7) 2 4_566 ?
Rb3D Rb3C B3 144(2) 2_545 2 ?
Rb3A Rb3C B3 159(2) 4_466 2 ?
Rb3B Rb3C B3 164.8(17) 2_545 2 ?
O28 Rb3C B3 89.9(11) 4_466 2 ?
Rb2A Rb3C B3 88.2(11) . 2 ?
O25 Rb3C B3 26.0(4) 2 2 ?
Rb2B Rb3C B3 78.5(9) . 2 ?
O27 Rb3C B3 25.6(4) 2 2 ?
O5 Rb3C B3 62.0(7) 4_566 2 ?
Rb3D Rb3C B7 76.3(19) 2_545 4_466 ?
Rb3A Rb3C B7 77.0(16) 4_466 4_466 ?
Rb3B Rb3C B7 62.4(12) 2_545 4_466 ?
O28 Rb3C B7 13.3(5) 4_466 4_466 ?
Rb2A Rb3C B7 165.9(14) . 4_466 ?
O25 Rb3C B7 112.5(11) 2 4_466 ?
Rb2B Rb3C B7 173.0(13) . 4_466 ?
O27 Rb3C B7 80.8(8) 2 4_466 ?
O5 Rb3C B7 126.1(11) 4_566 4_466 ?
B3 Rb3C B7 102.5(10) 2 4_466 ?
Rb3D Rb3C Rb2B 12.1(16) 2_545 2_545 ?
Rb3A Rb3C Rb2B 48.5(14) 4_466 2_545 ?
Rb3B Rb3C Rb2B 25.7(10) 2_545 2_545 ?
O28 Rb3C Rb2B 80.1(10) 4_466 2_545 ?
Rb2A Rb3C Rb2B 107.7(11) . 2_545 ?
O25 Rb3C Rb2B 176.5(12) 2 2_545 ?
Rb2B Rb3C Rb2B 115.3(10) . 2_545 ?
O27 Rb3C Rb2B 127.3(11) 2 2_545 ?
O5 Rb3C Rb2B 100.8(9) 4_566 2_545 ?
B3 Rb3C Rb2B 150.5(11) 2 2_545 ?
B7 Rb3C Rb2B 67.0(6) 4_466 2_545 ?
Rb3B Rb3D Rb3A 44(2) . 3_765 ?
Rb3B Rb3D Rb3C 105(3) . 2 ?
Rb3A Rb3D Rb3C 66(2) 3_765 2 ?
Rb3B Rb3D Rb2B 58.1(19) . . ?
Rb3A Rb3D Rb2B 100(2) 3_765 . ?
Rb3C Rb3D Rb2B 161(2) 2 . ?
Rb3B Rb3D O28 78(2) . 3_765 ?
Rb3A Rb3D O28 75.8(17) 3_765 3_765 ?
Rb3C Rb3D O28 58.8(18) 2 3_765 ?
Rb2B Rb3D O28 106.9(12) . 3_765 ?
Rb3B Rb3D O24 119(2) . 3_665 ?
Rb3A Rb3D O24 141(2) 3_765 3_665 ?
Rb3C Rb3D O24 134(2) 2 3_665 ?
Rb2B Rb3D O24 64.5(8) . 3_665 ?
O28 Rb3D O24 141.2(13) 3_765 3_665 ?
Rb3B Rb3D Rb2A 110(2) . 2 ?
Rb3A Rb3D Rb2A 69.6(17) 3_765 2 ?
Rb3C Rb3D Rb2A 50.8(17) 2 2 ?
Rb2B Rb3D Rb2A 138.5(13) . 2 ?
O28 Rb3D Rb2A 109.0(12) 3_765 2 ?
O24 Rb3D Rb2A 97.8(10) 3_665 2 ?
Rb3B Rb3D B7 111(2) . 3_665 ?
Rb3A Rb3D B7 118(2) 3_765 3_665 ?
Rb3C Rb3D B7 125(2) 2 3_665 ?
Rb2B Rb3D B7 72.0(9) . 3_665 ?
O28 Rb3D B7 166.2(14) 3_765 3_665 ?
O24 Rb3D B7 25.5(4) 3_665 3_665 ?
Rb2A Rb3D B7 77.9(8) 2 3_665 ?
Rb3B Rb3D Rb2A 60.7(19) . . ?
Rb3A Rb3D Rb2A 102.1(19) 3_765 . ?
Rb3C Rb3D Rb2A 165(2) 2 . ?
Rb2B Rb3D Rb2A 3.4(2) . . ?
O28 Rb3D Rb2A 110.1(11) 3_765 . ?
O24 Rb3D Rb2A 61.3(7) 3_665 . ?
Rb2A Rb3D Rb2A 136.4(12) 2 . ?
B7 Rb3D Rb2A 68.7(8) 3_665 . ?
Rb3B Rb3D O5 167(2) . 3_665 ?
Rb3A Rb3D O5 123(2) 3_765 3_665 ?
Rb3C Rb3D O5 65.1(18) 2 3_665 ?
Rb2B Rb3D O5 133.0(12) . 3_665 ?
O28 Rb3D O5 102.1(10) 3_765 3_665 ?
O24 Rb3D O5 69.6(7) 3_665 3_665 ?
Rb2A Rb3D O5 56.8(6) 2 3_665 ?
B7 Rb3D O5 71.1(8) 3_665 3_665 ?
Rb2A Rb3D O5 130.0(11) . 3_665 ?
Rb3B Rb3D O25 87(2) . 2 ?
Rb3A Rb3D O25 99.4(19) 3_765 2 ?
Rb3C Rb3D O25 134(2) 2 2 ?
Rb2B Rb3D O25 57.6(7) . 2 ?
O28 Rb3D O25 163.2(13) 3_765 2 ?
O24 Rb3D O25 42.2(5) 3_665 2 ?
Rb2A Rb3D O25 83.7(8) 2 2 ?
B7 Rb3D O25 24.2(4) 3_665 2 ?
Rb2A Rb3D O25 54.7(6) . 2 ?
O5 Rb3D O25 94.1(9) 3_665 2 ?
Rb3B Rb3D O9 141(2) . 3_665 ?
Rb3A Rb3D O9 173(2) 3_765 3_665 ?
Rb3C Rb3D O9 107(2) 2 3_665 ?
Rb2B Rb3D O9 86.2(9) . 3_665 ?
O28 Rb3D O9 100.8(10) 3_765 3_665 ?
O24 Rb3D O9 43.3(5) 3_665 3_665 ?
Rb2A Rb3D O9 106.6(10) 2 3_665 ?
B7 Rb3D O9 65.5(7) 3_665 3_665 ?
Rb2A Rb3D O9 84.4(8) . 3_665 ?
O5 Rb3D O9 52.1(5) 3_665 3_665 ?
O25 Rb3D O9 85.5(8) 2 3_665 ?
O13 B1 O12 120.6(8) . 1_655 ?
O13 B1 O10 120.4(8) . 3_765 ?
O12 B1 O10 118.9(8) 1_655 3_765 ?
O17 B2 O7 121.7(8) 1_655 3_755 ?
O17 B2 O18 119.9(8) 1_655 . ?
O7 B2 O18 118.5(7) 3_755 . ?
O17 B2 Rb3A 97.2(7) 1_655 4_566 ?
O7 B2 Rb3A 72.0(6) 3_755 4_566 ?
O18 B2 Rb3A 100.7(7) . 4_566 ?
O27 B3 O25 118.4(9) . . ?
O27 B3 O15 122.0(9) . . ?
O25 B3 O15 119.4(9) . . ?
O27 B3 Rb3B 87.7(9) . 2_645 ?
O25 B3 Rb3B 79.4(9) . 2_645 ?
O15 B3 Rb3B 107.3(9) . 2_645 ?
O27 B3 Rb3C 65.6(8) . 2_545 ?
O25 B3 Rb3C 60.5(8) . 2_545 ?
O15 B3 Rb3C 147.2(9) . 2_545 ?
Rb3B B3 Rb3C 104.8(10) 2_645 2_545 ?
O27 B3 Rb3A 96.6(8) . 4_566 ?
O25 B3 Rb3A 90.2(8) . 4_566 ?
O15 B3 Rb3A 88.1(8) . 4_566 ?
Rb3B B3 Rb3A 19.3(8) 2_645 4_566 ?
Rb3C B3 Rb3A 124.1(9) 2_545 4_566 ?
O27 B3 Rb2B 108.7(6) . 2_545 ?
O25 B3 Rb2B 46.8(5) . 2_545 ?
O15 B3 Rb2B 106.3(6) . 2_545 ?
Rb3B B3 Rb2B 125.5(8) 2_645 2_545 ?
Rb3C B3 Rb2B 47.1(7) 2_545 2_545 ?
Rb3A B3 Rb2B 136.5(6) 4_566 2_545 ?
O23 B4 O20 122.0(9) 3_765 . ?
O23 B4 O21 121.4(9) 3_765 . ?
O20 B4 O21 116.7(9) . . ?
O23 B4 Rb1 171.3(7) 3_765 . ?
O20 B4 Rb1 56.8(5) . . ?
O21 B4 Rb1 60.6(5) . . ?
O8 B5 O26 126.7(9) . . ?
O8 B5 O19 115.1(8) . . ?
O26 B5 O19 118.2(8) . . ?
O8 B5 Rb1 68.2(5) . . ?
O26 B5 Rb1 145.0(7) . . ?
O19 B5 Rb1 59.2(5) . . ?
O8 B5 Rb1 91.9(6) . 3_755 ?
O26 B5 Rb1 126.8(6) . 3_755 ?
O19 B5 Rb1 44.0(5) . 3_755 ?
Rb1 B5 Rb1 77.8(2) . 3_755 ?
O29 B6 O21 122.3(16) . 3_765 ?
O29 B6 O22 115.6(15) . . ?
O21 B6 O22 121.7(15) 3_765 . ?
O24 B7 O28 126.9(11) . . ?
O24 B7 O25 115.5(10) . 4_665 ?
O28 B7 O25 117.6(11) . 4_665 ?
O24 B7 Rb3D 68.3(9) . 3_665 ?
O28 B7 Rb3D 109.6(12) . 3_665 ?
O25 B7 Rb3D 90.0(9) 4_665 3_665 ?
O24 B7 Rb3B 145.9(10) . 3_765 ?
O28 B7 Rb3B 61.2(10) . 3_765 ?
O25 B7 Rb3B 69.3(8) 4_665 3_765 ?
Rb3D B7 Rb3B 144.9(10) 3_665 3_765 ?
O24 B7 Rb2B 59.8(6) . 3_665 ?
O28 B7 Rb2B 155.9(10) . 3_665 ?
O25 B7 Rb2B 60.8(6) 4_665 3_665 ?
Rb3D B7 Rb2B 48.3(7) 3_665 3_665 ?
Rb3B B7 Rb2B 128.9(7) 3_765 3_665 ?
O24 B7 Rb3D 132.9(9) . 3_765 ?
O28 B7 Rb3D 46.5(10) . 3_765 ?
O25 B7 Rb3D 92.6(9) 4_665 3_765 ?
Rb3D B7 Rb3D 153.2(13) 3_665 3_765 ?
Rb3B B7 Rb3D 23.4(8) 3_765 3_765 ?
Rb2B B7 Rb3D 150.4(7) 3_665 3_765 ?
O24 B7 Rb3A 156.7(9) . . ?
O28 B7 Rb3A 46.0(8) . . ?
O25 B7 Rb3A 77.3(7) 4_665 . ?
Rb3D B7 Rb3A 133.6(9) 3_665 . ?
Rb3B B7 Rb3A 17.3(7) 3_765 . ?
Rb2B B7 Rb3A 137.8(6) 3_665 . ?
Rb3D B7 Rb3A 23.8(7) 3_765 . ?
O24 B7 Rb3C 138.1(10) . 4_765 ?
O28 B7 Rb3C 23.1(9) . 4_765 ?
O25 B7 Rb3C 102.9(9) 4_665 4_765 ?
Rb3D B7 Rb3C 130.1(10) 3_665 4_765 ?
Rb3B B7 Rb3C 38.8(9) 3_765 4_765 ?
Rb2B B7 Rb3C 162.1(7) 3_665 4_765 ?
Rb3D B7 Rb3C 24.0(8) 3_765 4_765 ?
Rb3A B7 Rb3C 25.9(7) . 4_765 ?
O24 B7 Rb2A 60.4(6) . 3_665 ?
O28 B7 Rb2A 164.3(10) . 3_665 ?
O25 B7 Rb2A 56.8(6) 4_665 3_665 ?
Rb3D B7 Rb2A 58.0(7) 3_665 3_665 ?
Rb3B B7 Rb2A 122.2(7) 3_765 3_665 ?
Rb2B B7 Rb2A 9.70(12) 3_665 3_665 ?
Rb3D B7 Rb2A 142.0(7) 3_765 3_665 ?
Rb3A B7 Rb2A 133.7(6) . 3_665 ?
Rb3C B7 Rb2A 159.6(7) 4_765 3_665 ?
O9 B8 O23 111.7(7) . . ?
O9 B8 O10 115.2(7) . 3_665 ?
O23 B8 O10 107.7(7) . 3_665 ?
O9 B8 O16 109.9(7) . 3_665 ?
O23 B8 O16 111.0(7) . 3_665 ?
O10 B8 O16 100.9(7) 3_665 3_665 ?
O9 B8 U1 141.5(6) . 3_665 ?
O23 B8 U1 106.7(5) . 3_665 ?
O10 B8 U1 53.9(4) 3_665 3_665 ?
O16 B8 U1 50.0(4) 3_665 3_665 ?
O8 B9 O14 113.0(7) 3_755 3_755 ?
O8 B9 O11 112.7(7) 3_755 . ?
O14 B9 O11 112.3(7) 3_755 . ?
O8 B9 O7 106.1(7) 3_755 3_755 ?
O14 B9 O7 100.5(7) 3_755 3_755 ?
O11 B9 O7 111.4(7) . 3_755 ?
O8 B9 U2 106.3(5) 3_755 3_755 ?
O14 B9 U2 48.4(4) 3_755 3_755 ?
O11 B9 U2 141.0(6) . 3_755 ?
O7 B9 U2 55.5(4) 3_755 3_755 ?
O20 B10 O16 110.4(7) 1_455 . ?
O20 B10 O18 110.5(7) 1_455 1_455 ?
O16 B10 O18 112.9(7) . 1_455 ?
O20 B10 O3 110.2(7) 1_455 1_455 ?
O16 B10 O3 108.8(7) . 1_455 ?
O18 B10 O3 103.8(7) 1_455 1_455 ?
O20 B10 U1 105.9(5) 1_455 1_455 ?
O16 B10 U1 143.1(6) . 1_455 ?
O18 B10 U1 57.7(4) 1_455 1_455 ?
O3 B10 U1 50.6(4) 1_455 1_455 ?
O14 B11 O12 113.3(7) . 1_655 ?
O14 B11 O27 113.2(7) . 3_755 ?
O12 B11 O27 109.3(7) 1_655 3_755 ?
O14 B11 O2 109.1(7) . 1_655 ?
O12 B11 O2 101.3(7) 1_655 1_655 ?
O27 B11 O2 110.0(7) 3_755 1_655 ?
O14 B11 U2 143.6(6) . 1_655 ?
O12 B11 U2 55.9(4) 1_655 1_655 ?
O27 B11 U2 102.8(5) 3_755 1_655 ?
O2 B11 U2 50.6(4) 1_655 1_655 ?
O24 B12 O9 110.2(7) . . ?
O24 B12 O3 110.2(7) . 3_765 ?
O9 B12 O3 111.2(7) . 3_765 ?
O24 B12 O13 112.2(7) . . ?
O9 B12 O13 101.8(7) . . ?
O3 B12 O13 111.1(7) 3_765 . ?
O24 B12 U2 115.9(6) . . ?
O9 B12 U2 47.8(4) . . ?
O3 B12 U2 133.7(6) 3_765 . ?
O13 B12 U2 55.1(4) . . ?
O24 B12 Rb3D 44.5(7) . 3_665 ?
O9 B12 Rb3D 66.7(7) . 3_665 ?
O3 B12 Rb3D 135.6(8) 3_765 3_665 ?
O13 B12 Rb3D 112.6(7) . 3_665 ?
U2 B12 Rb3D 80.0(6) . 3_665 ?
O15 B13 O2 111.7(7) 3_655 . ?
O15 B13 O11 114.2(7) 3_655 3_655 ?
O2 B13 O11 106.9(7) . 3_655 ?
O15 B13 O17 109.8(7) 3_655 3_655 ?
O2 B13 O17 112.4(7) . 3_655 ?
O11 B13 O17 101.4(7) 3_655 3_655 ?
O15 B13 U1 107.4(5) 3_655 3_655 ?
O2 B13 U1 140.6(6) . 3_655 ?
O11 B13 U1 49.9(4) 3_655 3_655 ?
O17 B13 U1 56.6(4) 3_655 3_655 ?
U1 O1 Rb2B 127.1(3) . . ?
U1 O1 Rb2A 121.6(3) . . ?
Rb2B O1 Rb2A 11.92(14) . . ?
B13 O2 B11 106.7(6) . 1_455 ?
B13 O2 U2 135.3(5) . . ?
B11 O2 U2 101.0(5) 1_455 . ?
B12 O3 B10 120.8(7) 3_765 1_655 ?
B12 O3 U1 128.8(5) 3_765 . ?
B10 O3 U1 101.0(5) 1_655 . ?
U2 O4 Rb1 149.3(3) . . ?
U2 O5 Rb3B 131.4(7) . 4_665 ?
U2 O5 Rb2B 176.6(3) . 4_665 ?
Rb3B O5 Rb2B 45.5(7) 4_665 4_665 ?
U2 O5 Rb3C 127.7(7) . 4_665 ?
Rb3B O5 Rb3C 96.9(9) 4_665 4_665 ?
Rb2B O5 Rb3C 55.7(7) 4_665 4_665 ?
U2 O5 Rb2A 171.3(3) . 4_665 ?
Rb3B O5 Rb2A 57.2(7) 4_665 4_665 ?
Rb2B O5 Rb2A 11.71(12) 4_665 4_665 ?
Rb3C O5 Rb2A 45.9(7) 4_665 4_665 ?
U2 O5 Rb3D 115.6(6) . 3_665 ?
Rb3B O5 Rb3D 113.0(9) 4_665 3_665 ?
Rb2B O5 Rb3D 67.6(6) 4_665 3_665 ?
Rb3C O5 Rb3D 25.9(9) 4_665 3_665 ?
Rb2A O5 Rb3D 55.9(6) 4_665 3_665 ?
U2 O5 Rb3A 116.6(5) . 2_744 ?
Rb3B O5 Rb3A 16.8(8) 4_665 2_744 ?
Rb2B O5 Rb3A 60.5(5) 4_665 2_744 ?
Rb3C O5 Rb3A 106.6(8) 4_665 2_744 ?
Rb2A O5 Rb3A 72.1(5) 4_665 2_744 ?
Rb3D O5 Rb3A 126.8(7) 3_665 2_744 ?
U1 O6 Rb1 146.4(3) . . ?
B2 O7 B9 121.2(7) 3_755 3_755 ?
B2 O7 U2 141.3(5) 3_755 . ?
B9 O7 U2 95.7(5) 3_755 . ?
B2 O7 Rb3A 85.5(7) 3_755 2_744 ?
B9 O7 Rb3A 102.4(6) 3_755 2_744 ?
U2 O7 Rb3A 98.6(5) . 2_744 ?
B5 O8 B9 129.2(7) . 3_755 ?
B5 O8 Rb1 88.6(5) . . ?
B9 O8 Rb1 133.1(5) 3_755 . ?
B8 O9 B12 117.9(7) . . ?
B8 O9 U2 129.5(5) . . ?
B12 O9 U2 105.1(5) . . ?
B8 O9 Rb3D 107.2(8) . 3_665 ?
B12 O9 Rb3D 90.1(7) . 3_665 ?
U2 O9 Rb3D 97.4(6) . 3_665 ?
B1 O10 B8 121.6(7) 3_765 3_665 ?
B1 O10 U1 140.6(5) 3_765 . ?
B8 O10 U1 97.8(5) 3_665 . ?
B9 O11 B13 123.3(7) . 3_655 ?
B9 O11 U1 130.3(5) . . ?
B13 O11 U1 102.0(5) 3_655 . ?
B1 O12 B11 120.9(7) 1_455 1_455 ?
B1 O12 U2 141.7(5) 1_455 . ?
B11 O12 U2 96.2(5) 1_455 . ?
B1 O13 B12 124.8(7) . . ?
B1 O13 U2 136.6(6) . . ?
B12 O13 U2 96.5(5) . . ?
B11 O14 B9 119.0(7) . 3_755 ?
B11 O14 U2 130.3(5) . . ?
B9 O14 U2 104.2(5) 3_755 . ?
B3 O15 B13 116.1(8) . 3_655 ?
B3 O15 Rb2A 132.2(6) . . ?
B13 O15 Rb2A 111.6(5) 3_655 . ?
B3 O15 Rb3A 104.0(7) . 4_466 ?
B13 O15 Rb3A 112.1(7) 3_655 4_466 ?
Rb2A O15 Rb3A 52.0(5) . 4_466 ?
B3 O15 Rb3A 68.5(7) . 4_566 ?
B13 O15 Rb3A 106.6(6) 3_655 4_566 ?
Rb2A O15 Rb3A 102.0(5) . 4_566 ?
Rb3A O15 Rb3A 139.2(8) 4_466 4_566 ?
B3 O15 Rb2B 133.5(6) . . ?
B13 O15 Rb2B 110.3(5) 3_655 . ?
Rb2A O15 Rb2B 7.87(12) . . ?
Rb3A O15 Rb2B 59.9(5) 4_466 . ?
Rb3A O15 Rb2B 95.3(5) 4_566 . ?
B3 O15 Rb3B 51.3(8) . 2_645 ?
B13 O15 Rb3B 113.6(7) 3_655 2_645 ?
Rb2A O15 Rb3B 111.8(6) . 2_645 ?
Rb3A O15 Rb3B 134.1(7) 4_466 2_645 ?
Rb3A O15 Rb3B 17.3(7) 4_566 2_645 ?
Rb2B O15 Rb3B 106.2(6) . 2_645 ?
B10 O16 B8 107.3(6) . 3_665 ?
B10 O16 U1 137.3(5) . . ?
B8 O16 U1 101.9(5) 3_665 . ?
B10 O16 Rb2B 112.5(5) . . ?
B8 O16 Rb2B 109.9(5) 3_665 . ?
U1 O16 Rb2B 84.86(18) . . ?
B10 O16 Rb2A 105.7(5) . . ?
B8 O16 Rb2A 119.5(5) 3_665 . ?
U1 O16 Rb2A 85.29(17) . . ?
Rb2B O16 Rb2A 9.88(11) . . ?
B2 O17 B13 124.3(7) 1_455 3_655 ?
B2 O17 U1 141.1(6) 1_455 . ?
B13 O17 U1 94.3(5) 3_655 . ?
B2 O17 Rb2A 93.8(5) 1_455 . ?
B13 O17 Rb2A 94.7(5) 3_655 . ?
U1 O17 Rb2A 86.40(18) . . ?
B2 O18 B10 126.9(7) . 1_655 ?
B2 O18 U1 138.2(5) . . ?
B10 O18 U1 93.7(5) 1_655 . ?
B5 O19 Rb1 96.9(5) . . ?
B5 O19 Rb1 116.9(6) . 3_755 ?
Rb1 O19 Rb1 100.2(2) . 3_755 ?
B4 O20 B10 116.1(7) . 1_655 ?
B4 O20 Rb1 99.7(5) . . ?
B10 O20 Rb1 139.8(5) 1_655 . ?
B4 O21 B6 126.7(11) . 3_765 ?
B4 O21 Rb1 95.6(6) . . ?
B6 O21 Rb1 134.0(9) 3_765 . ?
B6 O22 Rb1 123.4(10) . . ?
B4 O23 B8 120.4(7) 3_765 . ?
B7 O24 B12 134.0(8) . . ?
B7 O24 Rb3D 86.2(9) . 3_665 ?
B12 O24 Rb3D 115.0(8) . 3_665 ?
B7 O24 Rb2B 97.3(7) . 3_665 ?
B12 O24 Rb2B 128.5(5) . 3_665 ?
Rb3D O24 Rb2B 54.4(7) 3_665 3_665 ?
B7 O24 Rb2A 98.0(7) . 3_665 ?
B12 O24 Rb2A 127.7(5) . 3_665 ?
Rb3D O24 Rb2A 65.4(7) 3_665 3_665 ?
Rb2B O24 Rb2A 11.09(14) 3_665 3_665 ?
B3 O25 B7 129.6(9) . 4_566 ?
B3 O25 Rb3C 93.5(9) . 2_545 ?
B7 O25 Rb3C 136.8(10) 4_566 2_545 ?
B3 O25 Rb2B 113.7(6) . 2_545 ?
B7 O25 Rb2B 95.2(6) 4_566 2_545 ?
Rb3C O25 Rb2B 58.7(7) 2_545 2_545 ?
B3 O25 Rb3B 74.0(8) . 2_645 ?
B7 O25 Rb3B 85.1(9) 4_566 2_645 ?
Rb3C O25 Rb3B 113.9(10) 2_545 2_645 ?
Rb2B O25 Rb3B 168.6(7) 2_545 2_645 ?
B3 O25 Rb2A 115.8(6) . 2_545 ?
B7 O25 Rb2A 100.9(6) 4_566 2_545 ?
Rb3C O25 Rb2A 48.1(7) 2_545 2_545 ?
Rb2B O25 Rb2A 11.67(13) 2_545 2_545 ?
Rb3B O25 Rb2A 157.6(7) 2_645 2_545 ?
B3 O25 Rb3D 102.6(8) . 2_545 ?
B7 O25 Rb3D 65.9(8) 4_566 2_545 ?
Rb3C O25 Rb3D 106.5(10) 2_545 2_545 ?
Rb2B O25 Rb3D 49.1(6) 2_545 2_545 ?
Rb3B O25 Rb3D 139.5(9) 2_645 2_545 ?
Rb2A O25 Rb3D 60.6(6) 2_545 2_545 ?
B3 O25 Rb3A 66.9(7) . 4_566 ?
B7 O25 Rb3A 80.0(8) 4_566 4_566 ?
Rb3C O25 Rb3A 127.8(9) 2_545 4_566 ?
Rb2B O25 Rb3A 173.4(5) 2_545 4_566 ?
Rb3B O25 Rb3A 16.7(8) 2_645 4_566 ?
Rb2A O25 Rb3A 174.3(5) 2_545 4_566 ?
Rb3D O25 Rb3A 124.4(8) 2_545 4_566 ?
B3 O25 Rb3B 89.8(8) . 2_545 ?
B7 O25 Rb3B 88.5(8) 4_566 2_545 ?
Rb3C O25 Rb3B 88.9(9) 2_545 2_545 ?
Rb2B O25 Rb3B 39.0(6) 2_545 2_545 ?
Rb3B O25 Rb3B 152.3(12) 2_645 2_545 ?
Rb2A O25 Rb3B 50.0(6) 2_545 2_545 ?
Rb3D O25 Rb3B 22.7(8) 2_545 2_545 ?
Rb3A O25 Rb3B 135.6(8) 4_566 2_545 ?
B5 O26 Rb1 134.2(6) . 1_655 ?
B3 O27 B11 120.8(8) . 3_755 ?
B3 O27 Rb3C 88.8(9) . 2_545 ?
B11 O27 Rb3C 126.5(9) 3_755 2_545 ?
B3 O27 Rb3B 67.3(8) . 2_645 ?
B11 O27 Rb3B 126.2(8) 3_755 2_645 ?
Rb3C O27 Rb3B 105.5(9) 2_545 2_645 ?
B7 O28 Rb3C 143.6(14) . 4_765 ?
B7 O28 Rb3D 112.2(13) . 3_765 ?
Rb3C O28 Rb3D 32.3(11) 4_765 3_765 ?
B7 O28 Rb3A 113.2(10) . . ?
Rb3C O28 Rb3A 35.0(10) 4_765 . ?
Rb3D O28 Rb3A 30.5(9) 3_765 . ?
B7 O28 Rb3B 93.5(11) . 3_765 ?
Rb3C O28 Rb3B 51.2(11) 4_765 3_765 ?
Rb3D O28 Rb3B 29.0(10) 3_765 3_765 ?
Rb3A O28 Rb3B 22.1(9) . 3_765 ?
B7 O28 Rb2A 97.6(9) . 4_665 ?
Rb3C O28 Rb2A 110.1(10) 4_765 4_665 ?
Rb3D O28 Rb2A 138.3(8) 3_765 4_665 ?
Rb3A O28 Rb2A 111.2(7) . 4_665 ?
Rb3B O28 Rb2A 126.3(8) 3_765 4_665 ?
B7 O28 Rb2B 106.9(9) . 4_665 ?
Rb3C O28 Rb2B 102.9(10) 4_765 4_665 ?
Rb3D O28 Rb2B 133.2(8) 3_765 4_665 ?
Rb3A O28 Rb2B 109.5(7) . 4_665 ?
Rb3B O28 Rb2B 127.5(8) 3_765 4_665 ?
Rb2A O28 Rb2B 10.03(12) 4_665 4_665 ?

loop_
_geom_bond_atom_site_label_1
_geom_bond_atom_site_label_2
_geom_bond_distance
_geom_bond_site_symmetry_2
_geom_bond_publ_flag
U1 O1 1.765(6) . ?
U1 O6 1.774(6) . ?
U1 O11 2.400(6) . ?
U1 O3 2.400(6) . ?
U1 O16 2.410(6) . ?
U1 O10 2.511(6) . ?
U1 O17 2.572(6) . ?
U1 O18 2.582(6) . ?
U1 B10 3.049(9) 1_655 ?
U1 B13 3.071(10) 3_655 ?
U1 B8 3.078(10) 3_665 ?
U1 Rb2B 4.137(6) . ?
U2 O4 1.765(6) . ?
U2 O5 1.765(6) . ?
U2 O14 2.389(6) . ?
U2 O9 2.391(6) . ?
U2 O2 2.438(6) . ?
U2 O7 2.562(6) . ?
U2 O13 2.571(6) . ?
U2 O12 2.579(6) . ?
U2 B9 3.094(10) 3_755 ?
U2 B11 3.097(10) 1_455 ?
U2 B12 3.116(10) . ?
U2 Rb3B 4.32(3) 4_665 ?
Rb1 O20 2.860(6) . ?
Rb1 O26 2.878(7) 1_455 ?
Rb1 O22 2.908(11) . ?
Rb1 O19 2.938(7) . ?
Rb1 O19 2.939(7) 3_755 ?
Rb1 O21 2.951(7) . ?
Rb1 O4 2.951(6) . ?
Rb1 O6 3.093(6) . ?
Rb1 O8 3.154(6) . ?
Rb1 B4 3.371(11) . ?
Rb1 B5 3.395(10) . ?
Rb1 B5 3.773(11) 3_755 ?
Rb2A Rb2B 0.622(6) . ?
Rb2A Rb3C 2.39(3) . ?
Rb2A Rb3A 2.87(3) 4_466 ?
Rb2A Rb3B 2.87(3) . ?
Rb2A O1 2.980(7) . ?
Rb2A Rb3D 3.03(3) 2_545 ?
Rb2A O5 3.061(7) 4_566 ?
Rb2A O25 3.075(8) 2 ?
Rb2A O15 3.120(7) . ?
Rb2A O24 3.168(7) 3_665 ?
Rb2A Rb3D 3.28(4) . ?
Rb2A O28 3.425(17) 4_566 ?
Rb2B Rb3B 2.28(4) . ?
Rb2B Rb3D 2.69(4) . ?
Rb2B Rb3C 2.82(4) . ?
Rb2B O1 2.826(8) . ?
Rb2B O5 2.970(8) 4_566 ?
Rb2B O24 2.986(9) 3_665 ?
Rb2B O25 3.004(9) 2 ?
Rb2B Rb3A 3.28(3) 3_765 ?
Rb2B B7 3.426(15) 3_665 ?
Rb2B Rb3A 3.46(3) 4_466 ?
Rb2B O15 3.542(10) . ?
Rb3A Rb3B 1.08(4) 3_765 ?
Rb3A Rb3D 1.46(4) 3_765 ?
Rb3A Rb3C 1.60(4) 4_765 ?
Rb3A O28 2.78(3) . ?
Rb3A Rb2A 2.87(3) 4_765 ?
Rb3A B3 3.24(3) 4_665 ?
Rb3A Rb2B 3.28(3) 3_765 ?
Rb3A O15 3.39(3) 4_765 ?
Rb3A O7 3.40(3) 2_754 ?
Rb3A Rb2B 3.46(3) 4_765 ?
Rb3A O5 3.48(3) 2_754 ?
Rb3A O15 3.48(3) 4_665 ?
Rb3B Rb3A 1.08(4) 3_765 ?
Rb3B Rb3D 1.40(5) . ?
Rb3B Rb3C 2.28(5) 2 ?
Rb3B O28 2.82(4) 3_765 ?
Rb3B O5 2.94(3) 4_566 ?
Rb3B B3 2.95(4) 2_655 ?
Rb3B O25 3.02(3) 2_655 ?
Rb3B O27 3.20(3) 2_655 ?
Rb3B B7 3.22(4) 3_765 ?
Rb3B O15 3.61(3) 2_655 ?
Rb3C Rb3D 1.47(5) 2_545 ?
Rb3C Rb3A 1.60(4) 4_466 ?
Rb3C Rb3B 2.28(5) 2_545 ?
Rb3C O28 2.36(4) 4_466 ?
Rb3C O25 2.73(4) 2 ?
Rb3C O27 2.85(4) 2 ?
Rb3C O5 3.06(3) 4_566 ?
Rb3C B3 3.13(4) 2 ?
Rb3C B7 3.56(4) 4_466 ?
Rb3C Rb2B 4.11(4) 2_545 ?
Rb3D Rb3A 1.46(4) 3_765 ?
Rb3D Rb3C 1.47(5) 2 ?
Rb3D O28 2.76(4) 3_765 ?
Rb3D O24 2.89(3) 3_665 ?
Rb3D Rb2A 3.03(3) 2 ?
Rb3D B7 3.11(4) 3_665 ?
Rb3D O5 3.37(4) 3_665 ?
Rb3D O25 3.41(4) 2 ?
Rb3D O9 3.44(3) 3_665 ?
B1 O13 1.361(11) . ?
B1 O12 1.368(11) 1_655 ?
B1 O10 1.374(12) 3_765 ?
B2 O17 1.348(11) 1_655 ?
B2 O7 1.369(11) 3_755 ?
B2 O18 1.376(11) . ?
B2 Rb3A 3.56(3) 4_566 ?
B3 O27 1.352(13) . ?
B3 O25 1.375(13) . ?
B3 O15 1.384(13) . ?
B3 Rb3B 2.95(4) 2_645 ?
B3 Rb3C 3.13(4) 2_545 ?
B3 Rb3A 3.24(3) 4_566 ?
B3 Rb2B 3.774(13) 2_545 ?
B4 O23 1.365(12) 3_765 ?
B4 O20 1.367(12) . ?
B4 O21 1.368(12) . ?
B5 O8 1.338(12) . ?
B5 O26 1.353(12) . ?
B5 O19 1.384(12) . ?
B5 Rb1 3.773(11) 3_755 ?
B6 O29 1.34(2) . ?
B6 O21 1.38(2) 3_765 ?
B6 O22 1.43(2) . ?
B7 O24 1.343(14) . ?
B7 O28 1.378(17) . ?
B7 O25 1.396(15) 4_665 ?
B7 Rb3D 3.11(4) 3_665 ?
B7 Rb3B 3.22(4) 3_765 ?
B7 Rb2B 3.426(15) 3_665 ?
B7 Rb3D 3.52(4) 3_765 ?
B7 Rb3C 3.56(4) 4_765 ?
B7 Rb2A 3.609(14) 3_665 ?
B8 O9 1.435(11) . ?
B8 O23 1.465(11) . ?
B8 O10 1.471(11) 3_665 ?
B8 O16 1.480(12) 3_665 ?
B8 U1 3.077(10) 3_665 ?
B9 O8 1.455(11) 3_755 ?
B9 O14 1.465(11) 3_755 ?
B9 O11 1.465(11) . ?
B9 O7 1.496(11) 3_755 ?
B9 U2 3.094(10) 3_755 ?
B10 O20 1.457(11) 1_455 ?
B10 O16 1.461(11) . ?
B10 O18 1.464(11) 1_455 ?
B10 O3 1.478(11) 1_455 ?
B10 U1 3.049(9) 1_455 ?
B11 O14 1.448(11) . ?
B11 O12 1.460(11) 1_655 ?
B11 O27 1.467(11) 3_755 ?
B11 O2 1.500(11) 1_655 ?
B11 U2 3.097(10) 1_655 ?
B12 O24 1.445(11) . ?
B12 O9 1.470(11) . ?
B12 O3 1.472(11) 3_765 ?
B12 O13 1.494(11) . ?
B12 Rb3D 3.74(4) 3_665 ?
B13 O15 1.436(11) 3_655 ?
B13 O2 1.470(11) . ?
B13 O11 1.479(11) 3_655 ?
B13 O17 1.495(11) 3_655 ?
B13 U1 3.071(10) 3_655 ?
O2 B11 1.500(11) 1_455 ?
O3 B12 1.472(11) 3_765 ?
O3 B10 1.478(11) 1_655 ?
O5 Rb3B 2.94(3) 4_665 ?
O5 Rb2B 2.970(8) 4_665 ?
O5 Rb3C 3.06(3) 4_665 ?
O5 Rb2A 3.061(7) 4_665 ?
O5 Rb3D 3.37(4) 3_665 ?
O5 Rb3A 3.48(3) 2_744 ?
O7 B2 1.369(11) 3_755 ?
O7 B9 1.496(11) 3_755 ?
O7 Rb3A 3.40(3) 2_744 ?
O8 B9 1.455(11) 3_755 ?
O9 Rb3D 3.44(3) 3_665 ?
O10 B1 1.374(12) 3_765 ?
O10 B8 1.471(11) 3_665 ?
O11 B13 1.479(11) 3_655 ?
O12 B1 1.369(11) 1_455 ?
O12 B11 1.459(11) 1_455 ?
O14 B9 1.465(11) 3_755 ?
O15 B13 1.436(11) 3_655 ?
O15 Rb3A 3.39(3) 4_466 ?
O15 Rb3A 3.48(3) 4_566 ?
O15 Rb3B 3.61(3) 2_645 ?
O16 B8 1.480(12) 3_665 ?
O17 B2 1.348(11) 1_455 ?
O17 B13 1.495(11) 3_655 ?
O18 B10 1.464(11) 1_655 ?
O19 Rb1 2.939(7) 3_755 ?
O20 B10 1.457(11) 1_655 ?
O21 B6 1.38(2) 3_765 ?
O23 B4 1.365(12) 3_765 ?
O24 Rb3D 2.89(3) 3_665 ?
O24 Rb2B 2.986(9) 3_665 ?
O24 Rb2A 3.168(7) 3_665 ?
O25 B7 1.396(15) 4_566 ?
O25 Rb3C 2.73(4) 2_545 ?
O25 Rb2B 3.004(9) 2_545 ?
O25 Rb3B 3.02(3) 2_645 ?
O25 Rb2A 3.075(8) 2_545 ?
O25 Rb3D 3.41(4) 2_545 ?
O25 Rb3A 3.53(3) 4_566 ?
O25 Rb3B 3.62(3) 2_545 ?
O26 Rb1 2.878(7) 1_655 ?
O27 B11 1.467(11) 3_755 ?
O27 Rb3C 2.85(4) 2_545 ?
O27 Rb3B 3.20(3) 2_645 ?
O28 Rb3C 2.36(4) 4_765 ?
O28 Rb3D 2.76(4) 3_765 ?
O28 Rb3B 2.82(4) 3_765 ?
O28 Rb2A 3.425(17) 4_665 ?
O28 Rb2B 3.548(18) 4_665 ?
